data_4123183
loop_
_publ_author_name
'Curto, John M.'
'Kozlowski, Marisa C.'

_publ_section_title
;
 Chemoselective Activation of sp(3) vs sp(2) C-H Bonds with Pd(II).
;
_journal_issue 1
_journal_name_full 'Journal of the American Chemical Society'
_journal_page_first 18
_journal_page_last 21
_journal_paper_doi 10.1021/ja5093166
_journal_volume 137
_journal_year 2015
_chemical_formula_sum 'C32 H24 N2 O6'
_chemical_formula_weight 532.53
_space_group_IT_number 2
_symmetry_cell_setting triclinic
_symmetry_Int_Tables_number 2
_symmetry_space_group_name_Hall '-P 1'
_symmetry_space_group_name_H-M 'P -1'
_atom_sites_solution_hydrogens geom
_atom_sites_solution_primary direct
_audit_creation_method SHELXL-97
_cell_angle_alpha 87.503(2)
_cell_angle_beta 82.219(2)
_cell_angle_gamma 76.2860(10)
_cell_formula_units_Z 2
_cell_length_a 6.7034(2)
_cell_length_b 10.1139(3)
_cell_length_c 19.0350(5)
_cell_measurement_temperature 100(1)
_cell_volume 1242.10(6)
_computing_data_collection 'Bruker APEX2'
_computing_data_reduction 'Bruker SAINT'
_computing_structure_refinement 'SHELXL-97 (Sheldrick, 2008)'
_computing_structure_solution 'SHELXS-97 (Sheldrick, 2008)'
_diffrn_ambient_temperature 100(1)
_diffrn_measured_fraction_theta_full 0.973
_diffrn_measured_fraction_theta_max 0.973
_diffrn_measurement_device 'CCD Area Detector'
_diffrn_measurement_device_type 'Bruker APEXII'
_diffrn_measurement_method 'phi and omega scans'
_diffrn_radiation_monochromator graphite
_diffrn_radiation_source 'sealed tube'
_diffrn_radiation_type MoK\a
_diffrn_radiation_wavelength 0.71073
_diffrn_reflns_av_R_equivalents 0.0314
_diffrn_reflns_av_sigmaI/netI 0.0201
_diffrn_reflns_limit_h_max 8
_diffrn_reflns_limit_h_min -8
_diffrn_reflns_limit_k_max 13
_diffrn_reflns_limit_k_min -13
_diffrn_reflns_limit_l_max 24
_diffrn_reflns_limit_l_min -24
_diffrn_reflns_number 55649
_diffrn_reflns_theta_full 27.50
_diffrn_reflns_theta_max 27.50
_diffrn_reflns_theta_min 2.07
_exptl_absorpt_coefficient_mu 0.099
_exptl_absorpt_correction_T_max 0.7456
_exptl_absorpt_correction_T_min 0.7191
_exptl_absorpt_correction_type multi-scan
_exptl_absorpt_process_details '(SADABS; Sheldrick, 2007)'
_exptl_crystal_density_diffrn 1.424
_exptl_crystal_density_method 'not measured'
_exptl_crystal_description needle
_exptl_crystal_F_000 556
_exptl_crystal_size_max 0.35
_exptl_crystal_size_mid 0.08
_exptl_crystal_size_min 0.02
_refine_diff_density_max 0.417
_refine_diff_density_min -0.215
_refine_diff_density_rms 0.052
_refine_ls_extinction_method none
_refine_ls_goodness_of_fit_ref 1.022
_refine_ls_hydrogen_treatment constr
_refine_ls_matrix_type full
_refine_ls_number_parameters 364
_refine_ls_number_reflns 5551
_refine_ls_number_restraints 0
_refine_ls_restrained_S_all 1.022
_refine_ls_R_factor_all 0.0624
_refine_ls_R_factor_gt 0.0414
_refine_ls_shift/su_max 0.001
_refine_ls_shift/su_mean 0.000
_refine_ls_structure_factor_coef Fsqd
_refine_ls_weighting_details 'calc w=1/[\s^2^(Fo^2^)+(0.0706P)^2^+0.3765P] where P=(Fo^2^+2Fc^2^)/3'
_refine_ls_weighting_scheme calc
_refine_ls_wR_factor_gt 0.1115
_refine_ls_wR_factor_ref 0.1270
_reflns_number_gt 4060
_reflns_number_total 5551
_reflns_threshold_expression >2sigma(I)
_cod_data_source_file ja5093166_si_001.cif
_cod_data_source_block shelxl
_cod_depositor_comments
;
The following automatic conversions were performed:
'_atom_site_symetry_multiplicity' tag replaced with
'_atom_site_symmetry_multiplicity'.

Automatic conversion script
Id: cif_correct_tags 1440 2010-10-19 06:21:57Z saulius 

 Adding full bibliography for 4123182--4123183.cif.
;
_cod_original_sg_symbol_H-M 'P -1       '
_cod_database_code 4123183

loop_
_symmetry_equiv_pos_as_xyz
'x, y, z'
'-x, -y, -z'

loop_
_atom_site_label
_atom_site_type_symbol
_atom_site_fract_x
_atom_site_fract_y
_atom_site_fract_z
_atom_site_U_iso_or_equiv
_atom_site_adp_type
_atom_site_occupancy
_atom_site_symmetry_multiplicity
_atom_site_calc_flag
_atom_site_refinement_flags
C1 C 0.0709(2) 0.94160(13) 0.47411(7) 0.0124(3) Uani 1 1 d .
C2 C -0.0549(2) 0.83529(14) 0.46534(7) 0.0138(3) Uani 1 1 d .
C3 C 0.2170(2) 0.74664(14) 0.52120(7) 0.0137(3) Uani 1 1 d .
C4 C 0.3459(2) 0.63542(14) 0.55799(7) 0.0139(3) Uani 1 1 d .
C5 C 0.2825(2) 0.51623(14) 0.57875(7) 0.0155(3) Uani 1 1 d .
H5 H 0.1588 0.5035 0.5664 0.021 Uiso 1 1 calc R
C6 C 0.4024(2) 0.41636(15) 0.61775(7) 0.0176(3) Uani 1 1 d .
H6 H 0.3592 0.3373 0.6317 0.023 Uiso 1 1 calc R
C7 C 0.5882(2) 0.43562(15) 0.63579(7) 0.0173(3) Uani 1 1 d .
C8 C 0.6578(2) 0.55183(15) 0.61219(8) 0.0176(3) Uani 1 1 d .
H8 H 0.7849 0.5622 0.6224 0.023 Uiso 1 1 calc R
C9 C 0.5376(2) 0.65099(14) 0.57367(7) 0.0156(3) Uani 1 1 d .
H9 H 0.5837 0.7283 0.5581 0.021 Uiso 1 1 calc R
C10 C 0.6163(3) 0.25587(16) 0.72113(8) 0.0240(3) Uani 1 1 d .
H10a H 0.4944 0.3074 0.7487 0.036 Uiso 1 1 calc R
H10b H 0.7111 0.2076 0.7522 0.036 Uiso 1 1 calc R
H10c H 0.5787 0.1920 0.6926 0.036 Uiso 1 1 calc R
C11 C 0.1438(2) 1.00337(13) 0.40339(7) 0.0136(3) Uani 1 1 d .
C12 C 0.0142(2) 1.03675(14) 0.35052(7) 0.0167(3) Uani 1 1 d .
H12 H -0.1175 1.0198 0.3579 0.022 Uiso 1 1 calc R
C13 C 0.0811(2) 1.09503(15) 0.28707(8) 0.0199(3) Uani 1 1 d .
H13 H -0.0057 1.1164 0.2520 0.026 Uiso 1 1 calc R
C14 C 0.2771(2) 1.12160(15) 0.27570(8) 0.0203(3) Uani 1 1 d .
H14 H 0.3215 1.1608 0.2331 0.027 Uiso 1 1 calc R
C15 C 0.4060(2) 1.08927(15) 0.32823(8) 0.0194(3) Uani 1 1 d .
H15 H 0.5370 1.1074 0.3208 0.026 Uiso 1 1 calc R
C16 C 0.3410(2) 1.02978(14) 0.39204(7) 0.0156(3) Uani 1 1 d .
H16 H 0.4286 1.0078 0.4269 0.021 Uiso 1 1 calc R
N1 N 0.24400(17) 0.86638(11) 0.50943(6) 0.0132(2) Uani 1 1 d .
O1 O 0.04303(15) 0.71750(9) 0.49824(5) 0.0152(2) Uani 1 1 d .
O2 O -0.20544(16) 0.84061(10) 0.43785(5) 0.0190(2) Uani 1 1 d .
O3 O 0.71320(17) 0.34628(11) 0.67609(6) 0.0263(3) Uani 1 1 d .
C17 C 0.9304(2) 0.56097(13) 1.02456(7) 0.0122(3) Uani 1 1 d .
C18 C 1.0583(2) 0.66748(13) 1.02927(7) 0.0131(3) Uani 1 1 d .
C19 C 0.7844(2) 0.75204(14) 0.97364(7) 0.0128(3) Uani 1 1 d .
C20 C 0.6533(2) 0.86282(14) 0.93747(7) 0.0130(3) Uani 1 1 d .
C21 C 0.4721(2) 0.84233(14) 0.91565(7) 0.0148(3) Uani 1 1 d .
H21 H 0.4390 0.7582 0.9235 0.020 Uiso 1 1 calc R
C22 C 0.3411(2) 0.94588(14) 0.88238(7) 0.0156(3) Uani 1 1 d .
H22 H 0.2220 0.9311 0.8673 0.021 Uiso 1 1 calc R
C23 C 0.3902(2) 1.07284(14) 0.87184(7) 0.0147(3) Uani 1 1 d .
C24 C 0.5688(2) 1.09492(14) 0.89476(7) 0.0153(3) Uani 1 1 d .
H24 H 0.5995 1.1800 0.8884 0.020 Uiso 1 1 calc R
C25 C 0.6999(2) 0.99072(14) 0.92686(7) 0.0143(3) Uani 1 1 d .
H25 H 0.8196 1.0055 0.9415 0.019 Uiso 1 1 calc R
C26 C 0.1128(3) 1.16178(16) 0.80363(9) 0.0240(3) Uani 1 1 d .
H26a H 0.1726 1.0948 0.7678 0.036 Uiso 1 1 calc R
H26b H 0.0496 1.2457 0.7817 0.036 Uiso 1 1 calc R
H26c H 0.0099 1.1303 0.8356 0.036 Uiso 1 1 calc R
C27 C 0.8591(2) 0.50644(13) 1.09746(7) 0.0133(3) Uani 1 1 d .
C28 C 0.6599(2) 0.48413(14) 1.11185(7) 0.0154(3) Uani 1 1 d .
H28 H 0.5688 0.5060 1.0781 0.020 Uiso 1 1 calc R
C29 C 0.5983(2) 0.42854(15) 1.17750(8) 0.0192(3) Uani 1 1 d .
H29 H 0.4662 0.4126 1.1871 0.026 Uiso 1 1 calc R
C30 C 0.7321(2) 0.39702(15) 1.22833(8) 0.0203(3) Uani 1 1 d .
H30 H 0.6904 0.3594 1.2717 0.027 Uiso 1 1 calc R
C31 C 0.9290(2) 0.42171(15) 1.21432(8) 0.0205(3) Uani 1 1 d .
H31 H 1.0183 0.4021 1.2487 0.027 Uiso 1 1 calc R
C32 C 0.9929(2) 0.47566(14) 1.14911(8) 0.0171(3) Uani 1 1 d .
H32 H 1.1252 0.4913 1.1398 0.023 Uiso 1 1 calc R
N2 N 0.75701(17) 0.63322(11) 0.98865(6) 0.0130(2) Uani 1 1 d .
O4 O 0.96013(15) 0.78285(9) 0.99471(5) 0.0149(2) Uani 1 1 d .
O5 O 1.21047(15) 0.66466(10) 1.05541(5) 0.0182(2) Uani 1 1 d .
O6 O 0.27053(16) 1.18325(10) 0.84193(6) 0.0201(2) Uani 1 1 d .

loop_
_atom_site_aniso_label
_atom_site_aniso_U_11
_atom_site_aniso_U_22
_atom_site_aniso_U_33
_atom_site_aniso_U_23
_atom_site_aniso_U_13
_atom_site_aniso_U_12
C1 0.0103(6) 0.0119(6) 0.0154(6) 0.0007(5) -0.0032(5) -0.0025(5)
C2 0.0140(7) 0.0128(7) 0.0140(6) 0.0000(5) -0.0008(5) -0.0025(5)
C3 0.0110(6) 0.0158(7) 0.0141(6) -0.0015(5) -0.0013(5) -0.0027(5)
C4 0.0147(7) 0.0127(6) 0.0125(6) -0.0008(5) -0.0009(5) 0.0001(5)
C5 0.0147(7) 0.0146(7) 0.0173(7) 0.0001(5) -0.0021(5) -0.0037(5)
C6 0.0211(8) 0.0142(7) 0.0180(7) 0.0017(5) -0.0017(6) -0.0058(6)
C7 0.0183(7) 0.0163(7) 0.0147(7) 0.0030(5) -0.0017(6) 0.0005(6)
C8 0.0133(7) 0.0203(7) 0.0190(7) 0.0015(6) -0.0025(6) -0.0035(6)
C9 0.0161(7) 0.0146(7) 0.0164(7) 0.0014(5) -0.0006(5) -0.0052(5)
C10 0.0297(9) 0.0192(7) 0.0213(8) 0.0067(6) -0.0054(6) -0.0021(6)
C11 0.0143(7) 0.0108(6) 0.0149(6) 0.0000(5) -0.0018(5) -0.0014(5)
C12 0.0157(7) 0.0148(7) 0.0188(7) -0.0004(5) -0.0043(6) -0.0009(5)
C13 0.0257(8) 0.0162(7) 0.0167(7) 0.0008(6) -0.0066(6) -0.0007(6)
C14 0.0261(8) 0.0152(7) 0.0164(7) 0.0023(6) 0.0014(6) -0.0014(6)
C15 0.0162(7) 0.0180(7) 0.0232(7) 0.0009(6) 0.0014(6) -0.0048(6)
C16 0.0146(7) 0.0147(7) 0.0172(7) -0.0003(5) -0.0032(5) -0.0020(5)
N1 0.0116(6) 0.0122(5) 0.0147(6) 0.0023(4) -0.0034(5) -0.0003(4)
O1 0.0145(5) 0.0123(5) 0.0196(5) 0.0020(4) -0.0057(4) -0.0036(4)
O2 0.0159(5) 0.0182(5) 0.0248(5) 0.0012(4) -0.0082(4) -0.0047(4)
O3 0.0217(6) 0.0260(6) 0.0288(6) 0.0160(5) -0.0070(5) -0.0016(5)
C17 0.0107(6) 0.0110(6) 0.0151(6) 0.0004(5) -0.0039(5) -0.0019(5)
C18 0.0138(7) 0.0105(6) 0.0145(6) -0.0004(5) -0.0009(5) -0.0020(5)
C19 0.0104(6) 0.0140(7) 0.0134(6) -0.0021(5) -0.0005(5) -0.0022(5)
C20 0.0130(7) 0.0126(6) 0.0121(6) 0.0001(5) 0.0000(5) -0.0017(5)
C21 0.0167(7) 0.0121(6) 0.0160(7) -0.0002(5) -0.0021(5) -0.0044(5)
C22 0.0141(7) 0.0168(7) 0.0169(7) 0.0001(5) -0.0031(5) -0.0048(5)
C23 0.0158(7) 0.0127(6) 0.0137(6) 0.0012(5) -0.0015(5) -0.0005(5)
C24 0.0175(7) 0.0126(6) 0.0160(7) 0.0024(5) -0.0016(5) -0.0049(5)
C25 0.0129(7) 0.0153(7) 0.0151(7) 0.0003(5) -0.0021(5) -0.0040(5)
C26 0.0251(8) 0.0219(8) 0.0270(8) 0.0042(6) -0.0129(7) -0.0053(6)
C27 0.0152(7) 0.0086(6) 0.0156(7) -0.0001(5) -0.0032(5) -0.0010(5)
C28 0.0155(7) 0.0137(7) 0.0166(7) -0.0012(5) -0.0025(5) -0.0022(5)
C29 0.0190(7) 0.0166(7) 0.0214(7) -0.0009(6) 0.0013(6) -0.0049(6)
C30 0.0272(8) 0.0156(7) 0.0146(7) 0.0015(5) 0.0022(6) -0.0011(6)
C31 0.0237(8) 0.0190(7) 0.0174(7) 0.0017(6) -0.0071(6) -0.0002(6)
C32 0.0150(7) 0.0158(7) 0.0203(7) -0.0005(6) -0.0045(6) -0.0017(5)
N2 0.0117(6) 0.0122(5) 0.0142(5) 0.0016(4) -0.0028(4) -0.0007(4)
O4 0.0138(5) 0.0120(5) 0.0198(5) 0.0025(4) -0.0046(4) -0.0036(4)
O5 0.0141(5) 0.0166(5) 0.0255(5) 0.0000(4) -0.0072(4) -0.0041(4)
O6 0.0197(5) 0.0155(5) 0.0260(6) 0.0058(4) -0.0110(4) -0.0025(4)

loop_
_atom_type_symbol
_atom_type_description
_atom_type_scat_dispersion_real
_atom_type_scat_dispersion_imag
_atom_type_scat_source
C C 0.0033 0.0016 'International Tables Vol C Tables 4.2.6.8 and 6.1.1.4'
H H 0.0000 0.0000 'International Tables Vol C Tables 4.2.6.8 and 6.1.1.4'
N N 0.0061 0.0033 'International Tables Vol C Tables 4.2.6.8 and 6.1.1.4'
O O 0.0106 0.0060 'International Tables Vol C Tables 4.2.6.8 and 6.1.1.4'

loop_
_geom_angle_atom_site_label_1
_geom_angle_atom_site_label_2
_geom_angle_atom_site_label_3
_geom_angle
_geom_angle_site_symmetry_3
N1 C1 C11 111.99(11) .
N1 C1 C2 104.04(11) .
C11 C1 C2 112.65(11) .
N1 C1 C1 109.25(13) 2_576
C11 C1 C1 110.52(13) 2_576
C2 C1 C1 108.13(13) 2_576
O2 C2 O1 121.71(12) .
O2 C2 C1 132.35(13) .
O1 C2 C1 105.94(11) .
N1 C3 O1 117.23(12) .
N1 C3 C4 127.19(13) .
O1 C3 C4 115.57(12) .
C5 C4 C9 119.46(13) .
C5 C4 C3 122.03(13) .
C9 C4 C3 118.50(12) .
C6 C5 C4 120.55(13) .
C5 C6 C7 119.46(13) .
O3 C7 C6 124.02(13) .
O3 C7 C8 115.68(13) .
C6 C7 C8 120.30(13) .
C9 C8 C7 119.93(14) .
C8 C9 C4 120.16(13) .
C12 C11 C16 119.48(13) .
C12 C11 C1 120.92(13) .
C16 C11 C1 119.58(12) .
C13 C12 C11 120.30(14) .
C12 C13 C14 120.32(14) .
C15 C14 C13 119.60(14) .
C14 C15 C16 120.57(14) .
C15 C16 C11 119.73(13) .
C3 N1 C1 106.85(11) .
C2 O1 C3 105.84(10) .
C7 O3 C10 116.18(12) .
N2 C17 C27 112.18(11) .
N2 C17 C18 103.98(10) .
C27 C17 C18 112.36(11) .
N2 C17 C17 109.40(13) 2_767
C27 C17 C17 110.54(13) 2_767
C18 C17 C17 108.11(13) 2_767
O5 C18 O4 121.33(12) .
O5 C18 C17 132.55(13) .
O4 C18 C17 106.12(11) .
N2 C19 O4 116.93(12) .
N2 C19 C20 128.11(13) .
O4 C19 C20 114.95(11) .
C21 C20 C25 119.25(12) .
C21 C20 C19 119.03(12) .
C25 C20 C19 121.66(12) .
C22 C21 C20 120.85(13) .
C21 C22 C23 119.23(13) .
O6 C23 C24 115.14(12) .
O6 C23 C22 124.56(13) .
C24 C23 C22 120.26(13) .
C25 C24 C23 120.11(13) .
C24 C25 C20 120.28(13) .
C28 C27 C32 119.73(13) .
C28 C27 C17 119.61(12) .
C32 C27 C17 120.64(13) .
C27 C28 C29 119.46(14) .
C30 C29 C28 120.63(14) .
C29 C30 C31 119.74(14) .
C32 C31 C30 120.24(14) .
C31 C32 C27 120.18(14) .
C19 N2 C17 107.07(11) .
C18 O4 C19 105.82(10) .
C23 O6 C26 118.05(11) .

loop_
_geom_bond_atom_site_label_1
_geom_bond_atom_site_label_2
_geom_bond_distance
_geom_bond_site_symmetry_2
C1 N1 1.4577(17) .
C1 C11 1.5280(18) .
C1 C2 1.5425(19) .
C1 C1 1.608(3) 2_576
C2 O2 1.1873(17) .
C2 O1 1.3849(16) .
C3 N1 1.2723(18) .
C3 O1 1.3966(16) .
C3 C4 1.4617(19) .
C4 C5 1.3951(19) .
C4 C9 1.403(2) .
C5 C6 1.389(2) .
C6 C7 1.394(2) .
C7 O3 1.3645(17) .
C7 C8 1.399(2) .
C8 C9 1.381(2) .
C10 O3 1.4336(18) .
C11 C12 1.3961(19) .
C11 C16 1.396(2) .
C12 C13 1.387(2) .
C13 C14 1.389(2) .
C14 C15 1.388(2) .
C15 C16 1.395(2) .
C17 N2 1.4562(17) .
C17 C27 1.5287(18) .
C17 C18 1.5401(18) .
C17 C17 1.608(3) 2_767
C18 O5 1.1877(17) .
C18 O4 1.3834(16) .
C19 N2 1.2729(18) .
C19 O4 1.3994(16) .
C19 C20 1.4599(19) .
C20 C21 1.3978(19) .
C20 C25 1.4011(19) .
C21 C22 1.3879(19) .
C22 C23 1.399(2) .
C23 O6 1.3631(16) .
C23 C24 1.397(2) .
C24 C25 1.3808(19) .
C26 O6 1.4240(18) .
C27 C28 1.395(2) .
C27 C32 1.3957(19) .
C28 C29 1.399(2) .
C29 C30 1.384(2) .
C30 C31 1.389(2) .
C31 C32 1.389(2) .
